data_4349531
loop_
_publ_author_name
'Huang, Bo'
'Xiao, Zicheng'
'Wu, Baolin'
'Hu, Xiaokang'
'Hu, Xunliang'
'Wu, Pingfan'
'Wei, Yongge'

_publ_section_title
;
 Synthesis, crystal structure and spectroscopic studies of a series of
 hexavanadate hybrids with multiple functional groups
;
_journal_issue 1
_journal_name_full 'Inorganic Chemistry Frontiers'
_journal_page_first 165
_journal_paper_doi 10.1039/C6QI00302H
_journal_volume 4
_journal_year 2017
_chemical_formula_sum 'C58 H106 N2 O27 V6'
_chemical_formula_weight 1569.09
_space_group_IT_number 14
_space_group_name_Hall '-P 2ybc'
_space_group_name_H-M_alt 'P 1 21/c 1'
_symmetry_cell_setting monoclinic
_symmetry_space_group_name_H-M 'P 1 21/c 1'
_atom_sites_solution_hydrogens geom
_atom_sites_solution_primary direct
_atom_sites_solution_secondary difmap
_audit_creation_method SHELXL-97
_audit_update_record
;
2016-06-13 deposited with the CCDC.
2016-11-15 downloaded from the CCDC.
;
_cell_angle_alpha 90.00
_cell_angle_beta 101.354(2)
_cell_angle_gamma 90.00
_cell_formula_units_Z 2
_cell_length_a 11.5756(3)
_cell_length_b 15.3260(4)
_cell_length_c 20.1152(5)
_cell_measurement_reflns_used 5576
_cell_measurement_temperature 104.1
_cell_measurement_theta_max 29.2569
_cell_measurement_theta_min 2.9854
_cell_volume 3498.75(16)
_computing_structure_refinement 'SHELXL-97 (Sheldrick, 1997)'
_computing_structure_solution 'SHELXS-97 (Sheldrick, 1990)'
_diffrn_ambient_temperature 104.1
_diffrn_measured_fraction_theta_full 0.998
_diffrn_measured_fraction_theta_max 0.842
_diffrn_measurement_device_type 'Xcalibur, Eos, Gemini'
_diffrn_radiation_monochromator graphite
_diffrn_radiation_source 'Enhance (Mo) X-ray Source'
_diffrn_radiation_type MoK\a
_diffrn_radiation_wavelength 0.71073
_diffrn_reflns_av_R_equivalents 0.0301
_diffrn_reflns_av_sigmaI/netI 0.0473
_diffrn_reflns_limit_h_max 15
_diffrn_reflns_limit_h_min -14
_diffrn_reflns_limit_k_max 20
_diffrn_reflns_limit_k_min -17
_diffrn_reflns_limit_l_max 18
_diffrn_reflns_limit_l_min -26
_diffrn_reflns_number 17371
_diffrn_reflns_theta_full 25.00
_diffrn_reflns_theta_max 29.32
_diffrn_reflns_theta_min 2.99
_exptl_absorpt_coefficient_mu 0.849
_exptl_absorpt_correction_T_max 0.9050
_exptl_absorpt_correction_T_min 0.8832
_exptl_absorpt_correction_type multi-scan
_exptl_crystal_colour yellow
_exptl_crystal_density_diffrn 1.489
_exptl_crystal_density_method 'not measured'
_exptl_crystal_description block
_exptl_crystal_F_000 1644
_exptl_crystal_size_max 0.15
_exptl_crystal_size_mid 0.15
_exptl_crystal_size_min 0.12
_refine_diff_density_max 1.126
_refine_diff_density_min -0.739
_refine_diff_density_rms 0.086
_refine_ls_extinction_method none
_refine_ls_goodness_of_fit_ref 1.022
_refine_ls_hydrogen_treatment mixed
_refine_ls_matrix_type full
_refine_ls_number_parameters 498
_refine_ls_number_reflns 8064
_refine_ls_number_restraints 256
_refine_ls_restrained_S_all 1.014
_refine_ls_R_factor_all 0.0759
_refine_ls_R_factor_gt 0.0554
_refine_ls_shift/su_max 0.001
_refine_ls_shift/su_mean 0.000
_refine_ls_structure_factor_coef Fsqd
_refine_ls_weighting_details 'calc w=1/[\s^2^(Fo^2^)+(0.0726P)^2^+5.1297P] where P=(Fo^2^+2Fc^2^)/3'
_refine_ls_weighting_scheme calc
_refine_ls_wR_factor_gt 0.1416
_refine_ls_wR_factor_ref 0.1550
_reflns_number_gt 6176
_reflns_number_total 8064
_reflns_threshold_expression >2sigma(I)
_cod_data_source_file c6qi00302h2.cif
_cod_data_source_block exp_3912
_cod_original_cell_volume 3498.75(15)
_cod_original_sg_symbol_H-M P21/c
_cod_database_code 4349531

loop_
_symmetry_equiv_pos_as_xyz
'x, y, z'
'-x, y+1/2, -z+1/2'
'-x, -y, -z'
'x, -y-1/2, z-1/2'

loop_
_atom_site_label
_atom_site_type_symbol
_atom_site_fract_x
_atom_site_fract_y
_atom_site_fract_z
_atom_site_U_iso_or_equiv
_atom_site_adp_type
_atom_site_occupancy
_atom_site_symmetry_multiplicity
_atom_site_calc_flag
_atom_site_refinement_flags
_atom_site_disorder_assembly
_atom_site_disorder_group
V1 V 0.96136(4) 0.64168(4) 0.01536(3) 0.02595(14) Uani 1 1 d . . .
V2 V 0.92125(4) 0.49997(4) -0.11118(3) 0.02549(14) Uani 1 1 d . . .
V3 V 0.83694(4) 0.45031(4) 0.03142(3) 0.02574(14) Uani 1 1 d . . .
O1 O 0.93346(19) 0.45962(16) 0.11570(11) 0.0300(5) Uani 1 1 d . . .
O2 O 1.03376(19) 0.61397(15) 0.10197(11) 0.0306(5) Uani 1 1 d . . .
O3 O 1.0000 0.5000 0.0000 0.0223(6) Uani 1 2 d S . .
O4 O 1.10040(18) 0.65431(15) -0.01356(11) 0.0298(5) Uani 1 1 d . . .
O5 O 0.91642(19) 0.74021(15) 0.02157(12) 0.0316(5) Uani 1 1 d . . .
O6 O 0.71064(19) 0.42460(16) 0.04745(11) 0.0323(5) Uani 1 1 d . . .
O7 O 0.8486(2) 0.50478(15) -0.18865(11) 0.0322(5) Uani 1 1 d . . .
O8 O 0.88271(18) 0.62164(14) -0.08251(10) 0.0257(5) Uani 1 1 d . . .
O9 O 0.78204(17) 0.46848(14) -0.06862(11) 0.0254(5) Uani 1 1 d . . .
O10 O 0.81576(17) 0.58131(15) 0.03382(10) 0.0269(5) Uani 1 1 d . . .
O11 O 0.5534(3) 0.73477(19) -0.07565(16) 0.0557(8) Uani 1 1 d . . .
O12 O 0.3959(6) 0.7694(4) -0.1429(4) 0.203(4) Uani 1 1 d . . .
N1 N 1.0940(2) 0.70244(19) -0.25936(13) 0.0288(6) Uani 1 1 d . . .
C1 C 0.6707(3) 0.5104(2) -0.09184(17) 0.0307(7) Uani 1 1 d . . .
H1A H 0.6109 0.4814 -0.0722 0.037 Uiso 1 1 calc R . .
H1B H 0.6487 0.5048 -0.1407 0.037 Uiso 1 1 calc R . .
C2 C 0.7660(3) 0.6545(2) -0.10569(17) 0.0297(7) Uani 1 1 d . . .
H2A H 0.7446 0.6475 -0.1545 0.036 Uiso 1 1 calc R . .
H2B H 0.7647 0.7163 -0.0957 0.036 Uiso 1 1 calc R . .
C3 C 0.6749(3) 0.6076(2) -0.07255(16) 0.0307(7) Uani 1 1 d . . .
C4 C 0.7031(3) 0.6176(2) 0.00437(16) 0.0308(7) Uani 1 1 d . . .
H4A H 0.7022 0.6790 0.0158 0.037 Uiso 1 1 calc R . .
H4B H 0.6425 0.5887 0.0235 0.037 Uiso 1 1 calc R . .
C5 C 0.5522(3) 0.6460(2) -0.10030(19) 0.0370(8) Uani 1 1 d . . .
H5A H 0.5357 0.6452 -0.1495 0.044 Uiso 1 1 calc R . .
H5B H 0.4921 0.6122 -0.0844 0.044 Uiso 1 1 calc R . .
C6 C 0.4752(5) 0.7908(3) -0.1010(3) 0.0662(14) Uani 1 1 d . A .
C7 C 0.4880(4) 0.8802(3) -0.0678(2) 0.0529(10) Uani 1 1 d U . .
H7A H 0.4188 0.8907 -0.0476 0.063 Uiso 0.609(5) 1 calc PR A 1
H7B H 0.5130 0.8725 -0.0187 0.063 Uiso 0.391(5) 1 d PR A 2
C8A C 0.6003(9) 0.8923(6) -0.0116(4) 0.071(2) Uani 0.609(5) 1 d PU A 1
H8AA H 0.5884 0.9416 0.0166 0.086 Uiso 0.609(5) 1 calc PR A 1
H8AB H 0.6111 0.8408 0.0169 0.086 Uiso 0.609(5) 1 calc PR A 1
C9A C 0.7063(11) 0.9069(9) -0.0384(7) 0.088(3) Uani 0.609(5) 1 d PU A 1
H9A H 0.7787 0.9012 -0.0089 0.105 Uiso 0.609(5) 1 calc PR A 1
C10A C 0.7059(8) 0.9276(8) -0.1014(7) 0.090(3) Uani 0.609(5) 1 d PU A 1
H10 H 0.7783 0.9314 -0.1146 0.107 Uiso 0.609(5) 1 calc PR A 1
C11A C 0.6004(9) 0.9453(10) -0.1530(7) 0.082(3) Uani 0.609(5) 1 d PU A 1
H11A H 0.5881 0.8979 -0.1856 0.098 Uiso 0.609(5) 1 calc PR A 1
H11B H 0.6119 0.9985 -0.1771 0.098 Uiso 0.609(5) 1 calc PR A 1
C12A C 0.4941(6) 0.9549(4) -0.1221(3) 0.0432(15) Uani 0.609(5) 1 d PU A 1
H12 H 0.5021 1.0105 -0.0976 0.052 Uiso 0.609(5) 1 calc PR A 1
C13A C 0.3787(12) 0.9558(12) -0.1677(9) 0.083(4) Uani 0.609(5) 1 d PU A 1
O13A O 0.2880(7) 0.9731(6) -0.1438(4) 0.091(2) Uani 0.609(5) 1 d PU A 1
O14A O 0.3707(5) 0.9673(4) -0.2313(3) 0.0740(19) Uani 0.609(5) 1 d PU A 1
H14C H 0.3022 0.9781 -0.2489 0.111 Uiso 0.609(5) 1 calc PR A 1
C8B C 0.3703(11) 0.9272(10) -0.0803(7) 0.070(4) Uani 0.391(5) 1 d PU A 2
H8BA H 0.3730 0.9763 -0.0497 0.084 Uiso 0.391(5) 1 calc PR A 2
H8BB H 0.3082 0.8879 -0.0731 0.084 Uiso 0.391(5) 1 calc PR A 2
C9B C 0.3431(17) 0.9645(11) -0.1673(11) 0.061(4) Uani 0.391(5) 1 d PU A 2
H9B H 0.2692 0.9801 -0.1916 0.073 Uiso 0.391(5) 1 calc PR A 2
C10B C 0.4276(13) 0.9666(13) -0.1892(7) 0.059(4) Uani 0.391(5) 1 d PU A 2
H10A H 0.4159 0.9929 -0.2316 0.071 Uiso 0.391(5) 1 calc PR A 2
C11B C 0.5446(13) 0.9387(12) -0.1668(8) 0.057(3) Uani 0.391(5) 1 d PU A 2
H11C H 0.5968 0.9830 -0.1787 0.069 Uiso 0.391(5) 1 calc PR A 2
H11D H 0.5566 0.8860 -0.1912 0.069 Uiso 0.391(5) 1 calc PR A 2
C12B C 0.5797(9) 0.9209(8) -0.0933(5) 0.050(2) Uani 0.391(5) 1 d PU A 2
H12A H 0.5861 0.9789 -0.0724 0.060 Uiso 0.391(5) 1 calc PR A 2
C13B C 0.7037(12) 0.8819(9) -0.0716(8) 0.050(3) Uani 0.391(5) 1 d PU A 2
O13B O 0.7372(9) 0.8674(7) -0.0094(5) 0.071(3) Uani 0.391(5) 1 d PU A 2
H13A H 0.7891 0.8302 -0.0038 0.106 Uiso 0.391(5) 1 calc PR A 2
O14B O 0.7653(8) 0.8690(6) -0.1151(5) 0.073(3) Uani 0.391(5) 1 d PU A 2
C14 C 1.0930(3) 0.7344(2) -0.18734(16) 0.0315(7) Uani 1 1 d . . .
H14A H 1.0377 0.6987 -0.1688 0.038 Uiso 1 1 calc R . .
H14B H 1.1705 0.7244 -0.1598 0.038 Uiso 1 1 calc R . .
C15 C 1.0609(3) 0.8298(2) -0.18009(18) 0.0357(8) Uani 1 1 d . . .
H15A H 0.9824 0.8410 -0.2060 0.043 Uiso 1 1 calc R . .
H15B H 1.1158 0.8669 -0.1976 0.043 Uiso 1 1 calc R . .
C16 C 1.0655(5) 0.8502(3) -0.1054(2) 0.0567(12) Uani 1 1 d . . .
H16A H 1.0078 0.8143 -0.0892 0.068 Uiso 1 1 calc R . .
H16B H 1.1427 0.8345 -0.0798 0.068 Uiso 1 1 calc R . .
C17 C 1.0420(4) 0.9448(3) -0.0915(2) 0.0591(12) Uani 1 1 d . . .
H17A H 1.0980 0.9811 -0.1079 0.089 Uiso 1 1 calc R . .
H17B H 1.0494 0.9534 -0.0436 0.089 Uiso 1 1 calc R . .
H17C H 0.9637 0.9601 -0.1142 0.089 Uiso 1 1 calc R . .
C18 C 0.9769(3) 0.7210(3) -0.30641(16) 0.0335(7) Uani 1 1 d . . .
H18A H 0.9716 0.7832 -0.3151 0.040 Uiso 1 1 calc R . .
H18B H 0.9769 0.6921 -0.3493 0.040 Uiso 1 1 calc R . .
C19 C 0.8682(3) 0.6929(2) -0.28128(17) 0.0348(8) Uani 1 1 d . . .
H19A H 0.8625 0.7252 -0.2406 0.042 Uiso 1 1 calc R . .
H19B H 0.8735 0.6313 -0.2701 0.042 Uiso 1 1 calc R . .
C20 C 0.7589(3) 0.7098(3) -0.3358(2) 0.0471(10) Uani 1 1 d . . .
H20A H 0.7618 0.7689 -0.3526 0.057 Uiso 1 1 calc R . .
H20B H 0.7589 0.6702 -0.3735 0.057 Uiso 1 1 calc R . .
C21 C 0.6462(4) 0.6976(3) -0.3095(2) 0.0576(12) Uani 1 1 d . . .
H21A H 0.5798 0.7066 -0.3458 0.086 Uiso 1 1 calc R . .
H21B H 0.6437 0.7389 -0.2740 0.086 Uiso 1 1 calc R . .
H21C H 0.6436 0.6394 -0.2921 0.086 Uiso 1 1 calc R . .
C22 C 1.1916(3) 0.7500(2) -0.28611(16) 0.0324(7) Uani 1 1 d . . .
H22A H 1.1707 0.8113 -0.2914 0.039 Uiso 1 1 calc R . .
H22B H 1.2637 0.7460 -0.2522 0.039 Uiso 1 1 calc R . .
C23 C 1.2161(3) 0.7167(3) -0.35281(17) 0.0373(8) Uani 1 1 d . . .
H23A H 1.1463 0.7233 -0.3881 0.045 Uiso 1 1 calc R . .
H23B H 1.2361 0.6552 -0.3488 0.045 Uiso 1 1 calc R . .
C24 C 1.3175(3) 0.7678(3) -0.3715(2) 0.0468(10) Uani 1 1 d . . .
H24A H 1.3858 0.7626 -0.3350 0.056 Uiso 1 1 calc R . .
H24B H 1.2960 0.8290 -0.3760 0.056 Uiso 1 1 calc R . .
C25 C 1.3506(4) 0.7365(4) -0.4375(2) 0.0615(14) Uani 1 1 d . . .
H25A H 1.2829 0.7401 -0.4736 0.092 Uiso 1 1 calc R . .
H25B H 1.3772 0.6771 -0.4323 0.092 Uiso 1 1 calc R . .
H25C H 1.4123 0.7727 -0.4479 0.092 Uiso 1 1 calc R . .
C26 C 1.1150(3) 0.6044(2) -0.25675(16) 0.0320(7) Uani 1 1 d . . .
H26A H 1.1030 0.5826 -0.3029 0.038 Uiso 1 1 calc R . .
H26B H 1.0562 0.5774 -0.2352 0.038 Uiso 1 1 calc R . .
C27 C 1.2363(3) 0.5753(2) -0.21947(17) 0.0313(7) Uani 1 1 d . . .
H27A H 1.2957 0.5966 -0.2434 0.038 Uiso 1 1 calc R . .
H27B H 1.2522 0.6004 -0.1743 0.038 Uiso 1 1 calc R . .
C28 C 1.2440(3) 0.4764(3) -0.2142(2) 0.0411(9) Uani 1 1 d . . .
H28A H 1.2304 0.4512 -0.2593 0.049 Uiso 1 1 calc R . .
H28B H 1.1833 0.4549 -0.1913 0.049 Uiso 1 1 calc R . .
C29 C 1.3650(4) 0.4478(3) -0.1749(2) 0.0473(10) Uani 1 1 d . . .
H29A H 1.4250 0.4681 -0.1979 0.071 Uiso 1 1 calc R . .
H29B H 1.3679 0.3853 -0.1720 0.071 Uiso 1 1 calc R . .
H29C H 1.3781 0.4721 -0.1300 0.071 Uiso 1 1 calc R . .

loop_
_atom_site_aniso_label
_atom_site_aniso_U_11
_atom_site_aniso_U_22
_atom_site_aniso_U_33
_atom_site_aniso_U_23
_atom_site_aniso_U_13
_atom_site_aniso_U_12
V1 0.0212(3) 0.0284(3) 0.0262(3) 0.0006(2) -0.00032(19) -0.0014(2)
V2 0.0209(3) 0.0346(3) 0.0192(3) 0.0023(2) -0.00042(18) -0.0011(2)
V3 0.0191(2) 0.0330(3) 0.0242(3) 0.0058(2) 0.00198(19) -0.0020(2)
O1 0.0247(11) 0.0418(14) 0.0235(11) 0.0076(10) 0.0049(8) 0.0026(10)
O2 0.0267(11) 0.0345(13) 0.0275(11) -0.0056(10) -0.0020(9) 0.0004(10)
O3 0.0193(13) 0.0284(16) 0.0183(14) 0.0010(12) 0.0016(11) 0.0000(12)
O4 0.0208(10) 0.0303(12) 0.0361(12) 0.0069(10) 0.0000(9) -0.0036(9)
O5 0.0257(11) 0.0333(13) 0.0330(12) 0.0002(10) -0.0008(9) 0.0005(10)
O6 0.0234(11) 0.0402(14) 0.0328(12) 0.0081(10) 0.0044(9) -0.0020(10)
O7 0.0310(12) 0.0389(14) 0.0231(11) 0.0022(10) -0.0034(9) -0.0010(10)
O8 0.0194(10) 0.0299(12) 0.0257(11) 0.0047(9) -0.0007(8) -0.0013(9)
O9 0.0176(10) 0.0306(12) 0.0252(11) 0.0031(9) -0.0025(8) -0.0009(9)
O10 0.0188(10) 0.0348(12) 0.0259(11) 0.0033(9) 0.0017(8) 0.0022(9)
O11 0.0410(16) 0.0480(17) 0.071(2) 0.0021(15) -0.0057(14) 0.0151(13)
O12 0.208(7) 0.114(4) 0.204(6) -0.068(4) -0.162(6) 0.087(4)
N1 0.0271(13) 0.0366(16) 0.0225(13) 0.0057(11) 0.0044(10) 0.0012(12)
C1 0.0206(14) 0.0372(19) 0.0307(17) 0.0048(14) -0.0036(12) -0.0024(13)
C2 0.0244(15) 0.0327(18) 0.0292(16) 0.0051(14) -0.0016(12) 0.0011(13)
C3 0.0223(15) 0.0368(18) 0.0304(17) 0.0067(14) -0.0009(12) 0.0005(13)
C4 0.0200(14) 0.0394(19) 0.0324(17) 0.0019(14) 0.0038(12) 0.0035(13)
C5 0.0214(15) 0.043(2) 0.043(2) 0.0066(16) -0.0021(13) 0.0016(14)
C6 0.067(3) 0.054(3) 0.063(3) 0.007(2) -0.022(2) 0.009(2)
C7 0.052(2) 0.059(3) 0.049(2) 0.005(2) 0.0131(18) 0.009(2)
C8A 0.107(6) 0.058(5) 0.039(4) -0.004(3) -0.012(4) 0.020(5)
C9A 0.058(4) 0.093(9) 0.091(7) -0.004(7) -0.036(5) 0.021(6)
C10A 0.035(4) 0.106(8) 0.124(7) 0.017(7) 0.005(4) -0.005(5)
C11A 0.059(5) 0.101(8) 0.090(7) 0.042(6) 0.027(5) 0.015(7)
C12A 0.042(3) 0.040(3) 0.042(3) 0.001(3) -0.006(3) -0.001(3)
C13A 0.049(6) 0.094(10) 0.083(7) 0.010(7) -0.044(5) 0.020(7)
O13A 0.073(4) 0.129(7) 0.068(4) 0.014(4) 0.006(3) -0.025(4)
O14A 0.053(3) 0.104(5) 0.060(4) 0.004(3) -0.002(3) 0.002(3)
C8B 0.046(6) 0.089(10) 0.077(7) 0.008(7) 0.021(6) 0.014(6)
C9B 0.075(9) 0.025(6) 0.099(9) 0.024(6) 0.058(8) 0.022(7)
C10B 0.043(6) 0.090(10) 0.040(6) -0.001(6) -0.001(5) 0.007(7)
C11B 0.059(7) 0.058(7) 0.056(6) 0.011(6) 0.015(6) 0.009(8)
C12B 0.036(4) 0.067(6) 0.046(5) 0.008(5) 0.006(4) 0.016(4)
C13B 0.050(5) 0.048(7) 0.057(6) 0.029(6) 0.025(5) 0.011(5)
O13B 0.065(6) 0.072(7) 0.062(5) 0.003(5) -0.020(4) 0.008(5)
O14B 0.059(5) 0.066(6) 0.104(7) 0.009(5) 0.036(5) 0.017(5)
C14 0.0299(16) 0.0385(19) 0.0257(16) 0.0038(14) 0.0047(12) 0.0025(14)
C15 0.0327(17) 0.038(2) 0.0366(18) 0.0032(15) 0.0074(14) 0.0015(15)
C16 0.084(3) 0.047(2) 0.041(2) -0.0001(19) 0.018(2) 0.023(2)
C17 0.067(3) 0.054(3) 0.059(3) -0.005(2) 0.018(2) 0.011(2)
C18 0.0284(16) 0.044(2) 0.0258(16) 0.0077(15) -0.0011(12) 0.0030(15)
C19 0.0305(17) 0.040(2) 0.0324(18) 0.0060(15) 0.0024(13) -0.0016(15)
C20 0.0304(18) 0.068(3) 0.041(2) 0.008(2) 0.0008(15) 0.0063(18)
C21 0.036(2) 0.070(3) 0.063(3) 0.010(2) -0.0001(19) 0.000(2)
C22 0.0272(16) 0.0396(19) 0.0301(17) 0.0095(14) 0.0051(13) 0.0009(14)
C23 0.0322(17) 0.051(2) 0.0290(17) 0.0085(16) 0.0074(13) 0.0088(16)
C24 0.037(2) 0.060(3) 0.046(2) 0.017(2) 0.0163(17) 0.0116(18)
C25 0.042(2) 0.104(4) 0.042(2) 0.025(2) 0.0183(18) 0.023(2)
C26 0.0330(17) 0.0360(19) 0.0260(16) -0.0002(14) 0.0038(13) -0.0012(14)
C27 0.0316(16) 0.0344(18) 0.0278(16) -0.0004(14) 0.0056(13) 0.0018(14)
C28 0.0375(19) 0.037(2) 0.049(2) -0.0045(17) 0.0094(16) 0.0028(16)
C29 0.044(2) 0.042(2) 0.056(3) 0.0029(19) 0.0081(18) 0.0107(18)

loop_
_atom_type_symbol
_atom_type_description
_atom_type_scat_dispersion_real
_atom_type_scat_dispersion_imag
_atom_type_scat_source
C C 0.0033 0.0016 'International Tables Vol C Tables 4.2.6.8 and 6.1.1.4'
H H 0.0000 0.0000 'International Tables Vol C Tables 4.2.6.8 and 6.1.1.4'
N N 0.0061 0.0033 'International Tables Vol C Tables 4.2.6.8 and 6.1.1.4'
O O 0.0106 0.0060 'International Tables Vol C Tables 4.2.6.8 and 6.1.1.4'
V V 0.3005 0.5294 'International Tables Vol C Tables 4.2.6.8 and 6.1.1.4'

loop_
_geom_angle_atom_site_label_1
_geom_angle_atom_site_label_2
_geom_angle_atom_site_label_3
_geom_angle
_geom_angle_site_symmetry_1
_geom_angle_site_symmetry_3
O5 V1 O4 104.11(11) . .
O5 V1 O2 103.79(11) . .
O4 V1 O2 93.49(10) . .
O5 V1 O10 96.96(11) . .
O4 V1 O10 157.92(10) . .
O2 V1 O10 87.76(9) . .
O5 V1 O8 97.32(10) . .
O4 V1 O8 87.83(9) . .
O2 V1 O8 157.82(10) . .
O10 V1 O8 82.96(8) . .
O5 V1 O3 172.56(8) . .
O4 V1 O3 81.21(7) . .
O2 V1 O3 80.82(7) . .
O10 V1 O3 77.23(7) . .
O8 V1 O3 77.50(6) . .
O5 V1 V3 137.79(9) . 3_765
O4 V1 V3 33.85(7) . 3_765
O2 V1 V3 87.20(7) . 3_765
O10 V1 V3 124.44(7) . 3_765
O8 V1 V3 81.60(6) . 3_765
O3 V1 V3 47.362(14) . 3_765
O5 V1 V2 137.00(8) . 3_765
O4 V1 V2 88.04(7) . 3_765
O2 V1 V2 33.51(7) . 3_765
O10 V1 V2 80.87(6) . 3_765
O8 V1 V2 124.61(7) . 3_765
O3 V1 V2 47.313(14) . 3_765
V3 V1 V2 65.750(18) 3_765 3_765
O7 V2 O1 104.34(11) . 3_765
O7 V2 O2 103.03(11) . 3_765
O1 V2 O2 94.77(11) 3_765 3_765
O7 V2 O9 96.40(10) . .
O1 V2 O9 157.85(10) 3_765 .
O2 V2 O9 87.93(10) 3_765 .
O7 V2 O8 97.47(10) . .
O1 V2 O8 87.60(10) 3_765 .
O2 V2 O8 158.05(9) 3_765 .
O9 V2 O8 82.02(9) . .
O7 V2 O3 172.38(9) . .
O1 V2 O3 81.42(7) 3_765 .
O2 V2 O3 81.19(7) 3_765 .
O9 V2 O3 77.27(6) . .
O8 V2 O3 77.59(6) . .
O7 V2 V3 138.32(9) . 3_765
O1 V2 V3 34.13(7) 3_765 3_765
O2 V2 V3 88.36(7) 3_765 3_765
O9 V2 V3 124.30(6) . 3_765
O8 V2 V3 81.40(6) . 3_765
O3 V2 V3 47.287(13) . 3_765
O7 V2 V1 136.46(9) . 3_765
O1 V2 V1 88.42(7) 3_765 3_765
O2 V2 V1 33.66(7) 3_765 3_765
O9 V2 V1 81.69(6) . 3_765
O8 V2 V1 124.92(6) . 3_765
O3 V2 V1 47.527(14) . 3_765
V3 V2 V1 66.031(18) 3_765 3_765
O6 V3 O4 103.69(11) . 3_765
O6 V3 O1 104.19(11) . .
O4 V3 O1 93.24(10) 3_765 .
O6 V3 O9 96.56(10) . .
O4 V3 O9 89.09(10) 3_765 .
O1 V3 O9 157.90(9) . .
O6 V3 O10 96.85(11) . .
O4 V3 O10 158.59(9) 3_765 .
O1 V3 O10 87.46(10) . .
O9 V3 O10 82.55(9) . .
O6 V3 O3 172.32(9) . .
O4 V3 O3 81.57(7) 3_765 .
O1 V3 O3 80.86(7) . .
O9 V3 O3 77.75(6) . .
O10 V3 O3 77.42(6) . .
O6 V3 V1 137.30(9) . 3_765
O4 V3 V1 33.88(7) 3_765 3_765
O1 V3 V1 87.54(7) . 3_765
O9 V3 V1 82.21(6) . 3_765
O10 V3 V1 124.95(6) . 3_765
O3 V3 V1 47.688(14) . 3_765
O6 V3 V2 137.38(9) . 3_765
O4 V3 V2 87.92(7) 3_765 3_765
O1 V3 V2 33.47(7) . 3_765
O9 V3 V2 124.89(6) . 3_765
O10 V3 V2 80.90(6) . 3_765
O3 V3 V2 47.397(14) . 3_765
V1 V3 V2 66.079(17) 3_765 3_765
V2 O1 V3 112.40(11) 3_765 .
V2 O2 V1 112.82(12) 3_765 .
V3 O3 V3 180.00(2) 3_765 .
V3 O3 V2 94.684(19) 3_765 3_765
V3 O3 V2 85.316(19) . 3_765
V3 O3 V2 85.316(19) 3_765 .
V3 O3 V2 94.684(19) . .
V2 O3 V2 180.00(3) 3_765 .
V3 O3 V1 84.95(2) 3_765 .
V3 O3 V1 95.05(2) . .
V2 O3 V1 85.16(2) 3_765 .
V2 O3 V1 94.84(2) . .
V3 O3 V1 95.05(2) 3_765 3_765
V3 O3 V1 84.95(2) . 3_765
V2 O3 V1 94.84(2) 3_765 3_765
V2 O3 V1 85.16(2) . 3_765
V1 O3 V1 180.0 . 3_765
V3 O4 V1 112.27(11) 3_765 .
C2 O8 V1 118.61(19) . .
C2 O8 V2 118.50(19) . .
V1 O8 V2 109.53(10) . .
C1 O9 V3 118.41(19) . .
C1 O9 V2 119.64(19) . .
V3 O9 V2 109.60(9) . .
C4 O10 V1 118.06(19) . .
C4 O10 V3 118.62(19) . .
V1 O10 V3 109.91(10) . .
C6 O11 C5 122.4(3) . .
C18 N1 C26 108.9(3) . .
C18 N1 C22 108.8(2) . .
C26 N1 C22 111.0(3) . .
C18 N1 C14 111.0(3) . .
C26 N1 C14 108.3(2) . .
C22 N1 C14 108.9(3) . .
O9 C1 C3 111.7(2) . .
O9 C1 H1A 109.3 . .
C3 C1 H1A 109.3 . .
O9 C1 H1B 109.3 . .
C3 C1 H1B 109.3 . .
H1A C1 H1B 107.9 . .
O8 C2 C3 112.3(3) . .
O8 C2 H2A 109.1 . .
C3 C2 H2A 109.1 . .
O8 C2 H2B 109.1 . .
C3 C2 H2B 109.1 . .
H2A C2 H2B 107.9 . .
C4 C3 C2 111.5(3) . .
C4 C3 C1 110.1(3) . .
C2 C3 C1 109.6(3) . .
C4 C3 C5 109.1(3) . .
C2 C3 C5 109.1(3) . .
C1 C3 C5 107.3(3) . .
O10 C4 C3 112.0(3) . .
O10 C4 H4A 109.2 . .
C3 C4 H4A 109.2 . .
O10 C4 H4B 109.2 . .
C3 C4 H4B 109.2 . .
H4A C4 H4B 107.9 . .
O11 C5 C3 106.8(3) . .
O11 C5 H5A 110.4 . .
C3 C5 H5A 110.4 . .
O11 C5 H5B 110.4 . .
C3 C5 H5B 110.4 . .
H5A C5 H5B 108.6 . .
O12 C6 O11 119.7(5) . .
O12 C6 C7 124.5(5) . .
O11 C6 C7 115.5(4) . .
C12B C7 C8B 116.3(8) . .
C12B C7 C6 104.7(6) . .
C8B C7 C6 110.4(7) . .
C12B C7 C8A 68.3(6) . .
C8B C7 C8A 131.1(7) . .
C6 C7 C8A 115.0(5) . .
C12B C7 C12A 45.2(5) . .
C8B C7 C12A 72.8(6) . .
C6 C7 C12A 111.1(4) . .
C8A C7 C12A 105.5(5) . .
C12B C7 H7A 144.2 . .
C8B C7 H7A 37.8 . .
C6 C7 H7A 108.3 . .
C8A C7 H7A 108.3 . .
C12A C7 H7A 108.3 . .
C12B C7 H7B 109.0 . .
C8B C7 H7B 107.6 . .
C6 C7 H7B 108.6 . .
C8A C7 H7B 40.9 . .
C12A C7 H7B 137.2 . .
H7A C7 H7B 73.0 . .
C9A C8A C7 113.3(7) . .
C9A C8A H7B 150.0 . .
C7 C8A H7B 38.2 . .
C9A C8A H8AA 108.9 . .
C7 C8A H8AA 108.9 . .
H7B C8A H8AA 93.6 . .
C9A C8A H8AB 108.9 . .
C7 C8A H8AB 108.9 . .
H7B C8A H8AB 81.4 . .
H8AA C8A H8AB 107.7 . .
C10A C9A C8A 123.7(9) . .
C10A C9A H9A 118.1 . .
C8A C9A H9A 118.1 . .
C9A C10A C11A 125.2(10) . .
C9A C10A H10 117.4 . .
C11A C10A H10 117.4 . .
C10A C11A C12A 111.4(10) . .
C10A C11A H11A 109.4 . .
C12A C11A H11A 109.4 . .
C10A C11A H11B 109.4 . .
C12A C11A H11B 109.4 . .
H11A C11A H11B 108.0 . .
C13A C12A C11A 117.8(11) . .
C13A C12A C7 106.2(9) . .
C11A C12A C7 111.5(6) . .
C13A C12A H12 106.9 . .
C11A C12A H12 106.9 . .
C7 C12A H12 106.9 . .
O13A C13A O14A 116.8(9) . .
O13A C13A C12A 119.1(14) . .
O14A C13A C12A 120.4(15) . .
C13A O14A H14C 109.5 . .
C7 C8B C9B 106.9(9) . .
C7 C8B H8BA 110.3 . .
C9B C8B H8BA 110.3 . .
C7 C8B H8BB 110.3 . .
C9B C8B H8BB 110.3 . .
H8BA C8B H8BB 108.6 . .
C10B C9B C8B 112.4(17) . .
C10B C9B H9B 123.8 . .
C8B C9B H9B 123.8 . .
C9B C10B C11B 135.0(18) . .
C9B C10B H10A 112.5 . .
C11B C10B H10A 112.5 . .
C10B C11B C12B 115.7(13) . .
C10B C11B H11C 108.4 . .
C12B C11B H11C 108.4 . .
C10B C11B H11D 108.4 . .
C12B C11B H11D 108.4 . .
H11C C11B H11D 107.4 . .
C7 C12B C11B 111.5(10) . .
C7 C12B C13B 116.8(9) . .
C11B C12B C13B 114.4(10) . .
C7 C12B H12A 104.1 . .
C11B C12B H12A 104.1 . .
C13B C12B H12A 104.1 . .
O14B C13B O13B 124.4(13) . .
O14B C13B C12B 119.5(13) . .
O13B C13B C12B 116.1(11) . .
C13B O13B H13A 109.5 . .
C15 C14 N1 116.4(3) . .
C15 C14 H14A 108.2 . .
N1 C14 H14A 108.2 . .
C15 C14 H14B 108.2 . .
N1 C14 H14B 108.2 . .
H14A C14 H14B 107.3 . .
C14 C15 C16 109.3(3) . .
C14 C15 H15A 109.8 . .
C16 C15 H15A 109.8 . .
C14 C15 H15B 109.8 . .
C16 C15 H15B 109.8 . .
H15A C15 H15B 108.3 . .
C17 C16 C15 114.0(4) . .
C17 C16 H16A 108.7 . .
C15 C16 H16A 108.7 . .
C17 C16 H16B 108.7 . .
C15 C16 H16B 108.7 . .
H16A C16 H16B 107.6 . .
C16 C17 H17A 109.5 . .
C16 C17 H17B 109.5 . .
H17A C17 H17B 109.5 . .
C16 C17 H17C 109.5 . .
H17A C17 H17C 109.5 . .
H17B C17 H17C 109.5 . .
C19 C18 N1 116.0(3) . .
C19 C18 H18A 108.3 . .
N1 C18 H18A 108.3 . .
C19 C18 H18B 108.3 . .
N1 C18 H18B 108.3 . .
H18A C18 H18B 107.4 . .
C18 C19 C20 109.8(3) . .
C18 C19 H19A 109.7 . .
C20 C19 H19A 109.7 . .
C18 C19 H19B 109.7 . .
C20 C19 H19B 109.7 . .
H19A C19 H19B 108.2 . .
C21 C20 C19 112.2(3) . .
C21 C20 H20A 109.2 . .
C19 C20 H20A 109.2 . .
C21 C20 H20B 109.2 . .
C19 C20 H20B 109.2 . .
H20A C20 H20B 107.9 . .
C20 C21 H21A 109.5 . .
C20 C21 H21B 109.5 . .
H21A C21 H21B 109.5 . .
C20 C21 H21C 109.5 . .
H21A C21 H21C 109.5 . .
H21B C21 H21C 109.5 . .
C23 C22 N1 115.6(3) . .
C23 C22 H22A 108.4 . .
N1 C22 H22A 108.4 . .
C23 C22 H22B 108.4 . .
N1 C22 H22B 108.4 . .
H22A C22 H22B 107.5 . .
C22 C23 C24 109.5(3) . .
C22 C23 H23A 109.8 . .
C24 C23 H23A 109.8 . .
C22 C23 H23B 109.8 . .
C24 C23 H23B 109.8 . .
H23A C23 H23B 108.2 . .
C23 C24 C25 113.0(4) . .
C23 C24 H24A 109.0 . .
C25 C24 H24A 109.0 . .
C23 C24 H24B 109.0 . .
C25 C24 H24B 109.0 . .
H24A C24 H24B 107.8 . .
C24 C25 H25A 109.5 . .
C24 C25 H25B 109.5 . .
H25A C25 H25B 109.5 . .
C24 C25 H25C 109.5 . .
H25A C25 H25C 109.5 . .
H25B C25 H25C 109.5 . .
N1 C26 C27 115.6(3) . .
N1 C26 H26A 108.4 . .
C27 C26 H26A 108.4 . .
N1 C26 H26B 108.4 . .
C27 C26 H26B 108.4 . .
H26A C26 H26B 107.4 . .
C28 C27 C26 111.3(3) . .
C28 C27 H27A 109.4 . .
C26 C27 H27A 109.4 . .
C28 C27 H27B 109.4 . .
C26 C27 H27B 109.4 . .
H27A C27 H27B 108.0 . .
C27 C28 C29 110.9(3) . .
C27 C28 H28A 109.5 . .
C29 C28 H28A 109.5 . .
C27 C28 H28B 109.5 . .
C29 C28 H28B 109.5 . .
H28A C28 H28B 108.1 . .
C28 C29 H29A 109.5 . .
C28 C29 H29B 109.5 . .
H29A C29 H29B 109.5 . .
C28 C29 H29C 109.5 . .
H29A C29 H29C 109.5 . .
H29B C29 H29C 109.5 . .

loop_
_geom_bond_atom_site_label_1
_geom_bond_atom_site_label_2
_geom_bond_distance
_geom_bond_site_symmetry_2
V1 O5 1.610(2) .
V1 O4 1.826(2) .
V1 O2 1.828(2) .
V1 O10 2.020(2) .
V1 O8 2.023(2) .
V1 O3 2.2504(6) .
V1 V3 3.0314(8) 3_765
V1 V2 3.0402(8) 3_765
V2 O7 1.620(2) .
V2 O1 1.811(2) 3_765
V2 O2 1.821(2) 3_765
V2 O9 2.026(2) .
V2 O8 2.027(2) .
V2 O3 2.2427(5) .
V2 V3 3.0367(7) 3_765
V2 V1 3.0402(8) 3_765
V3 O6 1.607(2) .
V3 O4 1.825(2) 3_765
V3 O1 1.843(2) .
V3 O9 2.007(2) .
V3 O10 2.024(2) .
V3 O3 2.2387(5) .
V3 V1 3.0314(8) 3_765
V3 V2 3.0367(7) 3_765
O1 V2 1.811(2) 3_765
O2 V2 1.821(2) 3_765
O3 V3 2.2387(5) 3_765
O3 V2 2.2427(5) 3_765
O3 V1 2.2504(6) 3_765
O4 V3 1.825(2) 3_765
O8 C2 1.431(4) .
O9 C1 1.433(4) .
O10 C4 1.435(4) .
O11 C6 1.278(5) .
O11 C5 1.447(5) .
O12 C6 1.165(6) .
N1 C18 1.519(4) .
N1 C26 1.521(4) .
N1 C22 1.529(4) .
N1 C14 1.531(4) .
C1 C3 1.538(5) .
C1 H1A 0.9700 .
C1 H1B 0.9700 .
C2 C3 1.533(4) .
C2 H2A 0.9700 .
C2 H2B 0.9700 .
C3 C4 1.525(5) .
C3 C5 1.538(4) .
C4 H4A 0.9700 .
C4 H4B 0.9700 .
C5 H5A 0.9700 .
C5 H5B 0.9700 .
C6 C7 1.519(7) .
C7 C12B 1.413(12) .
C7 C8B 1.518(12) .
C7 C8A 1.556(9) .
C7 C12A 1.594(8) .
C7 H7A 0.9800 .
C7 H7B 0.9799 .
C8A C9A 1.451(17) .
C8A H7B 1.0377 .
C8A H8AA 0.9700 .
C8A H8AB 0.9700 .
C9A C10A 1.307(17) .
C9A H9A 0.9300 .
C10A C11A 1.464(14) .
C10A H10 0.9300 .
C11A C12A 1.491(12) .
C11A H11A 0.9700 .
C11A H11B 0.9700 .
C12A C13A 1.464(11) .
C12A H12 0.9800 .
C13A O13A 1.265(18) .
C13A O14A 1.277(19) .
O14A H14C 0.8200 .
C8B C9B 1.81(2) .
C8B H8BA 0.9700 .
C8B H8BB 0.9700 .
C9B C10B 1.15(2) .
C9B H9B 0.9300 .
C10B C11B 1.41(2) .
C10B H10A 0.9300 .
C11B C12B 1.478(18) .
C11B H11C 0.9700 .
C11B H11D 0.9700 .
C12B C13B 1.537(17) .
C12B H12A 0.9800 .
C13B O14B 1.249(15) .
C13B O13B 1.253(17) .
O13B H13A 0.8200 .
C14 C15 1.522(5) .
C14 H14A 0.9700 .
C14 H14B 0.9700 .
C15 C16 1.525(5) .
C15 H15A 0.9700 .
C15 H15B 0.9700 .
C16 C17 1.511(6) .
C16 H16A 0.9700 .
C16 H16B 0.9700 .
C17 H17A 0.9600 .
C17 H17B 0.9600 .
C17 H17C 0.9600 .
C18 C19 1.508(5) .
C18 H18A 0.9700 .
C18 H18B 0.9700 .
C19 C20 1.525(5) .
C19 H19A 0.9700 .
C19 H19B 0.9700 .
C20 C21 1.513(6) .
C20 H20A 0.9700 .
C20 H20B 0.9700 .
C21 H21A 0.9600 .
C21 H21B 0.9600 .
C21 H21C 0.9600 .
C22 C23 1.514(5) .
C22 H22A 0.9700 .
C22 H22B 0.9700 .
C23 C24 1.518(5) .
C23 H23A 0.9700 .
C23 H23B 0.9700 .
C24 C25 1.529(6) .
C24 H24A 0.9700 .
C24 H24B 0.9700 .
C25 H25A 0.9600 .
C25 H25B 0.9600 .
C25 H25C 0.9600 .
C26 C27 1.522(5) .
C26 H26A 0.9700 .
C26 H26B 0.9700 .
C27 C28 1.522(5) .
C27 H27A 0.9700 .
C27 H27B 0.9700 .
C28 C29 1.531(5) .
C28 H28A 0.9700 .
C28 H28B 0.9700 .
C29 H29A 0.9600 .
C29 H29B 0.9600 .
C29 H29C 0.9600 .

loop_
_geom_torsion_atom_site_label_1
_geom_torsion_atom_site_label_2
_geom_torsion_atom_site_label_3
_geom_torsion_atom_site_label_4
_geom_torsion
_geom_torsion_site_symmetry_1
_geom_torsion_site_symmetry_4
O6 V3 O1 V2 -173.73(13) . 3_765
O4 V3 O1 V2 81.28(13) 3_765 3_765
O9 V3 O1 V2 -14.3(3) . 3_765
O10 V3 O1 V2 -77.30(13) . 3_765
O3 V3 O1 V2 0.36(10) . 3_765
V1 V3 O1 V2 47.87(11) 3_765 3_765
O5 V1 O2 V2 173.41(12) . 3_765
O4 V1 O2 V2 -81.13(13) . 3_765
O10 V1 O2 V2 76.79(13) . 3_765
O8 V1 O2 V2 11.7(3) . 3_765
O3 V1 O2 V2 -0.63(10) . 3_765
V3 V1 O2 V2 -47.86(11) 3_765 3_765
O6 V3 O3 V3 -123(100) . 3_765
O4 V3 O3 V3 11(100) 3_765 3_765
O1 V3 O3 V3 105(100) . 3_765
O9 V3 O3 V3 -80(100) . 3_765
O10 V3 O3 V3 -165(100) . 3_765
V1 V3 O3 V3 10(100) 3_765 3_765
V2 V3 O3 V3 106(100) 3_765 3_765
O6 V3 O3 V2 131.4(7) . 3_765
O4 V3 O3 V2 -94.96(7) 3_765 3_765
O1 V3 O3 V2 -0.27(8) . 3_765
O9 V3 O3 V2 174.13(7) . 3_765
O10 V3 O3 V2 89.15(6) . 3_765
V1 V3 O3 V2 -95.29(2) 3_765 3_765
O6 V3 O3 V2 -48.6(7) . .
O4 V3 O3 V2 85.04(7) 3_765 .
O1 V3 O3 V2 179.73(8) . .
O9 V3 O3 V2 -5.87(7) . .
O10 V3 O3 V2 -90.85(6) . .
V1 V3 O3 V2 84.71(2) 3_765 .
V2 V3 O3 V2 180.0 3_765 .
O6 V3 O3 V1 46.7(7) . .
O4 V3 O3 V1 -179.67(7) 3_765 .
O1 V3 O3 V1 -84.98(8) . .
O9 V3 O3 V1 89.43(7) . .
O10 V3 O3 V1 4.44(6) . .
V1 V3 O3 V1 180.0 3_765 .
V2 V3 O3 V1 -84.71(2) 3_765 .
O6 V3 O3 V1 -133.3(7) . 3_765
O4 V3 O3 V1 0.33(7) 3_765 3_765
O1 V3 O3 V1 95.02(8) . 3_765
O9 V3 O3 V1 -90.57(7) . 3_765
O10 V3 O3 V1 -175.56(6) . 3_765
V2 V3 O3 V1 95.29(2) 3_765 3_765
O7 V2 O3 V3 -139.9(7) . 3_765
O1 V2 O3 V3 -0.27(8) 3_765 3_765
O2 V2 O3 V3 95.96(7) 3_765 3_765
O9 V2 O3 V3 -174.18(7) . 3_765
O8 V2 O3 V3 -89.70(6) . 3_765
V1 V2 O3 V3 95.48(2) 3_765 3_765
O7 V2 O3 V3 40.1(7) . .
O1 V2 O3 V3 179.73(8) 3_765 .
O2 V2 O3 V3 -84.04(7) 3_765 .
O9 V2 O3 V3 5.82(7) . .
O8 V2 O3 V3 90.30(6) . .
V3 V2 O3 V3 180.0 3_765 .
V1 V2 O3 V3 -84.52(2) 3_765 .
O7 V2 O3 V2 55(100) . 3_765
O1 V2 O3 V2 -165(100) 3_765 3_765
O2 V2 O3 V2 -69(100) 3_765 3_765
O9 V2 O3 V2 21(100) . 3_765
O8 V2 O3 V2 106(100) . 3_765
V3 V2 O3 V2 -165(100) 3_765 3_765
V1 V2 O3 V2 -69(100) 3_765 3_765
O7 V2 O3 V1 -55.4(7) . .
O1 V2 O3 V1 84.24(8) 3_765 .
O2 V2 O3 V1 -179.53(7) 3_765 .
O9 V2 O3 V1 -89.66(7) . .
O8 V2 O3 V1 -5.18(6) . .
V3 V2 O3 V1 84.52(2) 3_765 .
V1 V2 O3 V1 180.0 3_765 .
O7 V2 O3 V1 124.6(7) . 3_765
O1 V2 O3 V1 -95.76(8) 3_765 3_765
O2 V2 O3 V1 0.47(7) 3_765 3_765
O9 V2 O3 V1 90.34(7) . 3_765
O8 V2 O3 V1 174.82(6) . 3_765
V3 V2 O3 V1 -95.48(2) 3_765 3_765
O5 V1 O3 V3 136.4(7) . 3_765
O4 V1 O3 V3 0.33(7) . 3_765
O2 V1 O3 V3 -94.68(7) . 3_765
O10 V1 O3 V3 175.55(6) . 3_765
O8 V1 O3 V3 90.04(6) . 3_765
V2 V1 O3 V3 -95.150(19) 3_765 3_765
O5 V1 O3 V3 -43.6(7) . .
O4 V1 O3 V3 -179.67(7) . .
O2 V1 O3 V3 85.32(7) . .
O10 V1 O3 V3 -4.45(6) . .
O8 V1 O3 V3 -89.96(6) . .
V3 V1 O3 V3 180.0 3_765 .
V2 V1 O3 V3 84.850(19) 3_765 .
O5 V1 O3 V2 -128.4(7) . 3_765
O4 V1 O3 V2 95.48(7) . 3_765
O2 V1 O3 V2 0.47(7) . 3_765
O10 V1 O3 V2 -89.30(6) . 3_765
O8 V1 O3 V2 -174.81(6) . 3_765
V3 V1 O3 V2 95.150(19) 3_765 3_765
O5 V1 O3 V2 51.6(7) . .
O4 V1 O3 V2 -84.52(7) . .
O2 V1 O3 V2 -179.53(7) . .
O10 V1 O3 V2 90.70(6) . .
O8 V1 O3 V2 5.19(6) . .
V3 V1 O3 V2 -84.850(19) 3_765 .
V2 V1 O3 V2 180.0 3_765 .
O5 V1 O3 V1 -17(72) . 3_765
O4 V1 O3 V1 -153(72) . 3_765
O2 V1 O3 V1 112(72) . 3_765
O10 V1 O3 V1 22(72) . 3_765
O8 V1 O3 V1 -63(72) . 3_765
V3 V1 O3 V1 -153(72) 3_765 3_765
V2 V1 O3 V1 112(72) 3_765 3_765
O5 V1 O4 V3 -175.13(12) . 3_765
O2 V1 O4 V3 79.71(13) . 3_765
O10 V1 O4 V3 -12.9(3) . 3_765
O8 V1 O4 V3 -78.12(12) . 3_765
O3 V1 O4 V3 -0.44(10) . 3_765
V2 V1 O4 V3 46.63(10) 3_765 3_765
O5 V1 O8 C2 -40.3(2) . .
O4 V1 O8 C2 -144.2(2) . .
O2 V1 O8 C2 121.9(3) . .
O10 V1 O8 C2 55.9(2) . .
O3 V1 O8 C2 134.3(2) . .
V3 V1 O8 C2 -177.7(2) 3_765 .
V2 V1 O8 C2 129.66(19) 3_765 .
O5 V1 O8 V2 179.35(11) . .
O4 V1 O8 V2 75.40(11) . .
O2 V1 O8 V2 -18.5(3) . .
O10 V1 O8 V2 -84.49(11) . .
O3 V1 O8 V2 -6.08(7) . .
V3 V1 O8 V2 41.96(8) 3_765 .
V2 V1 O8 V2 -10.71(12) 3_765 .
O7 V2 O8 C2 39.8(2) . .
O1 V2 O8 C2 143.9(2) 3_765 .
O2 V2 O8 C2 -119.2(3) 3_765 .
O9 V2 O8 C2 -55.7(2) . .
O3 V2 O8 C2 -134.3(2) . .
V3 V2 O8 C2 177.7(2) 3_765 .
V1 V2 O8 C2 -129.67(18) 3_765 .
O7 V2 O8 V1 -179.80(11) . .
O1 V2 O8 V1 -75.64(11) 3_765 .
O2 V2 O8 V1 21.2(3) 3_765 .
O9 V2 O8 V1 84.74(10) . .
O3 V2 O8 V1 6.10(7) . .
V3 V2 O8 V1 -41.90(8) 3_765 .
V1 V2 O8 V1 10.75(13) 3_765 .
O6 V3 O9 C1 39.5(2) . .
O4 V3 O9 C1 143.2(2) 3_765 .
O1 V3 O9 C1 -120.4(3) . .
O10 V3 O9 C1 -56.6(2) . .
O3 V3 O9 C1 -135.3(2) . .
V1 V3 O9 C1 176.5(2) 3_765 .
V2 V3 O9 C1 -130.01(19) 3_765 .
O6 V3 O9 V2 -178.37(12) . .
O4 V3 O9 V2 -74.69(11) 3_765 .
O1 V3 O9 V2 21.7(3) . .
O10 V3 O9 V2 85.55(11) . .
O3 V3 O9 V2 6.87(8) . .
V1 V3 O9 V2 -41.40(9) 3_765 .
V2 V3 O9 V2 12.13(14) 3_765 .
O7 V2 O9 C1 -41.0(2) . .
O1 V2 O9 C1 118.6(3) 3_765 .
O2 V2 O9 C1 -143.8(2) 3_765 .
O8 V2 O9 C1 55.7(2) . .
O3 V2 O9 C1 134.7(2) . .
V3 V2 O9 C1 129.6(2) 3_765 .
V1 V2 O9 C1 -177.1(2) 3_765 .
O7 V2 O9 V3 177.44(12) . .
O1 V2 O9 V3 -23.0(3) 3_765 .
O2 V2 O9 V3 74.56(11) 3_765 .
O8 V2 O9 V3 -85.88(11) . .
O3 V2 O9 V3 -6.87(8) . .
V3 V2 O9 V3 -12.05(14) 3_765 .
V1 V2 O9 V3 41.32(9) 3_765 .
O5 V1 O10 C4 40.1(2) . .
O4 V1 O10 C4 -122.5(3) . .
O2 V1 O10 C4 143.7(2) . .
O8 V1 O10 C4 -56.5(2) . .
O3 V1 O10 C4 -135.2(2) . .
V3 V1 O10 C4 -131.20(19) 3_765 .
V2 V1 O10 C4 176.7(2) 3_765 .
O5 V1 O10 V3 -179.50(11) . .
O4 V1 O10 V3 17.9(3) . .
O2 V1 O10 V3 -75.88(11) . .
O8 V1 O10 V3 83.94(10) . .
O3 V1 O10 V3 5.22(7) . .
V3 V1 O10 V3 9.19(13) 3_765 .
V2 V1 O10 V3 -42.89(8) 3_765 .
O6 V3 O10 C4 -39.9(2) . .
O4 V3 O10 C4 123.7(3) 3_765 .
O1 V3 O10 C4 -143.9(2) . .
O9 V3 O10 C4 55.9(2) . .
O3 V3 O10 C4 134.9(2) . .
V1 V3 O10 C4 130.89(18) 3_765 .
V2 V3 O10 C4 -176.9(2) 3_765 .
O6 V3 O10 V1 179.95(11) . .
O4 V3 O10 V1 -16.4(3) 3_765 .
O1 V3 O10 V1 75.96(11) . .
O9 V3 O10 V1 -84.29(10) . .
O3 V3 O10 V1 -5.24(7) . .
V1 V3 O10 V1 -9.25(13) 3_765 .
V2 V3 O10 V1 42.95(8) 3_765 .
V3 O9 C1 C3 69.8(3) . .
V2 O9 C1 C3 -68.5(3) . .
V1 O8 C2 C3 -67.0(3) . .
V2 O8 C2 C3 69.8(3) . .
O8 C2 C3 C4 59.8(4) . .
O8 C2 C3 C1 -62.4(3) . .
O8 C2 C3 C5 -179.6(3) . .
O9 C1 C3 C4 -61.9(3) . .
O9 C1 C3 C2 61.1(3) . .
O9 C1 C3 C5 179.5(3) . .
V1 O10 C4 C3 68.7(3) . .
V3 O10 C4 C3 -68.3(3) . .
C2 C3 C4 O10 -60.6(4) . .
C1 C3 C4 O10 61.2(3) . .
C5 C3 C4 O10 178.8(3) . .
C6 O11 C5 C3 164.3(4) . .
C4 C3 C5 O11 54.7(4) . .
C2 C3 C5 O11 -67.3(4) . .
C1 C3 C5 O11 174.0(3) . .
C5 O11 C6 O12 4.4(10) . .
C5 O11 C6 C7 178.4(4) . .
O12 C6 C7 C12B -109.0(9) . .
O11 C6 C7 C12B 77.4(7) . .
O12 C6 C7 C8B 16.9(11) . .
O11 C6 C7 C8B -156.7(7) . .
O12 C6 C7 C8A 178.4(9) . .
O11 C6 C7 C8A 4.8(8) . .
O12 C6 C7 C12A -61.8(10) . .
O11 C6 C7 C12A 124.5(5) . .
C12B C7 C8A C9A -18.8(9) . .
C8B C7 C8A C9A -125.5(11) . .
C6 C7 C8A C9A 77.8(9) . .
C12A C7 C8A C9A -45.0(9) . .
C7 C8A C9A C10A 14.8(17) . .
C8A C9A C10A C11A 5(2) . .
C9A C10A C11A C12A 12(2) . .
C10A C11A C12A C13A -168.4(12) . .
C10A C11A C12A C7 -45.3(13) . .
C12B C7 C12A C13A 156.0(13) . .
C8B C7 C12A C13A -39.8(11) . .
C6 C7 C12A C13A 66.0(10) . .
C8A C7 C12A C13A -168.7(10) . .
C12B C7 C12A C11A 26.5(10) . .
C8B C7 C12A C11A -169.3(10) . .
C6 C7 C12A C11A -63.5(8) . .
C8A C7 C12A C11A 61.8(9) . .
C11A C12A C13A O13A -172.5(14) . .
C7 C12A C13A O13A 61.7(17) . .
C11A C12A C13A O14A -15(2) . .
C7 C12A C13A O14A -140.7(13) . .
C12B C7 C8B C9B 43.6(13) . .
C6 C7 C8B C9B -75.4(11) . .
C8A C7 C8B C9B 127.1(10) . .
C12A C7 C8B C9B 31.2(9) . .
C7 C8B C9B C10B -19(2) . .
C8B C9B C10B C11B 8(3) . .
C9B C10B C11B C12B -18(3) . .
C8B C7 C12B C11B -55.1(13) . .
C6 C7 C12B C11B 67.1(11) . .
C8A C7 C12B C11B 178.6(12) . .
C12A C7 C12B C11B -38.2(9) . .
C8B C7 C12B C13B 170.7(11) . .
C6 C7 C12B C13B -67.1(11) . .
C8A C7 C12B C13B 44.3(10) . .
C12A C7 C12B C13B -172.4(15) . .
C10B C11B C12B C7 38.8(19) . .
C10B C11B C12B C13B 174.2(15) . .
C7 C12B C13B O14B 133.7(12) . .
C11B C12B C13B O14B 1(2) . .
C7 C12B C13B O13B -48.3(17) . .
C11B C12B C13B O13B 178.8(13) . .
C18 N1 C14 C15 -54.7(4) . .
C26 N1 C14 C15 -174.1(3) . .
C22 N1 C14 C15 65.0(4) . .
N1 C14 C15 C16 -179.5(3) . .
C14 C15 C16 C17 176.6(4) . .
C26 N1 C18 C19 69.6(4) . .
C22 N1 C18 C19 -169.3(3) . .
C14 N1 C18 C19 -49.5(4) . .
N1 C18 C19 C20 -175.9(3) . .
C18 C19 C20 C21 -170.2(4) . .
C18 N1 C22 C23 -67.4(4) . .
C26 N1 C22 C23 52.4(4) . .
C14 N1 C22 C23 171.5(3) . .
N1 C22 C23 C24 -178.0(3) . .
C22 C23 C24 C25 178.4(3) . .
C18 N1 C26 C27 171.9(3) . .
C22 N1 C26 C27 52.2(3) . .
C14 N1 C26 C27 -67.3(3) . .
N1 C26 C27 C28 174.7(3) . .
C26 C27 C28 C29 -178.4(3) . .
